data_7152135
loop_
_publ_author_name
'Nieto-Garc\'ia, Olaia'
'Lago-Santom\'e, Hugo'
'Cagide-Fag\'in, Fernando'
'Ortiz-Lara, Juan Carlos'
'Alonso, Ricardo'

_publ_section_title
;
 A formal [3+3]-annulation-based approach to pancratistatins: total
 synthesis of (+-)-7-deoxy-pancratistatin and its 2-epi and 2,4-diepi
 analogues.
;
_journal_issue 4
_journal_name_full 'Organic &amp; biomolecular chemistry'
_journal_page_first 825
_journal_page_last 834
_journal_paper_doi 10.1039/c1ob06374j
_journal_volume 10
_journal_year 2012
_chemical_formula_moiety 'C14 H19 N O7'
_chemical_formula_sum 'C42 H57 N3 O21'
_chemical_formula_weight 939.91
_chemical_name_systematic
;
?
;
_space_group_IT_number 2
_symmetry_cell_setting triclinic
_symmetry_space_group_name_Hall '-P 1'
_symmetry_space_group_name_H-M 'P -1'
_atom_sites_solution_hydrogens geom
_atom_sites_solution_primary direct
_atom_sites_solution_secondary difmap
_audit_creation_method SHELXL-97
_cell_angle_alpha 99.713(2)
_cell_angle_beta 99.524(2)
_cell_angle_gamma 99.393(2)
_cell_formula_units_Z 2
_cell_length_a 13.063(2)
_cell_length_b 13.707(2)
_cell_length_c 13.950(2)
_cell_measurement_reflns_used 4837
_cell_measurement_temperature 90(2)
_cell_measurement_theta_max 25.06
_cell_measurement_theta_min 2.36
_cell_volume 2380.7(6)
_computing_cell_refinement 'BRUKER Smart'
_computing_data_collection 'BRUKER Smart'
_computing_data_reduction 'BRUKER Saint'
_computing_molecular_graphics 'Ortep-3 for Windows (Farrugia, 1997)'
_computing_publication_material 'WinGX publication routines (Farrugia, 1999)'
_computing_structure_refinement 'SHELXL-97 (Sheldrick, 1997)'
_computing_structure_solution 'SIR97 (Giacovazzo et al, 1997)'
_diffrn_ambient_temperature 90(2)
_diffrn_measured_fraction_theta_full 0.995
_diffrn_measured_fraction_theta_max 0.995
_diffrn_measurement_device_type 'Smart-CCD-1000 BRUKER'
_diffrn_measurement_method 'omega scans'
_diffrn_radiation_monochromator graphite
_diffrn_radiation_source 'fine-focus sealed tube'
_diffrn_radiation_type MoK\a
_diffrn_radiation_wavelength 0.71069
_diffrn_reflns_av_R_equivalents 0.0000
_diffrn_reflns_av_sigmaI/netI 0.0591
_diffrn_reflns_limit_h_max 15
_diffrn_reflns_limit_h_min -15
_diffrn_reflns_limit_k_max 16
_diffrn_reflns_limit_k_min -16
_diffrn_reflns_limit_l_max 16
_diffrn_reflns_limit_l_min 0
_diffrn_reflns_number 8754
_diffrn_reflns_theta_full 25.43
_diffrn_reflns_theta_max 25.43
_diffrn_reflns_theta_min 1.51
_exptl_absorpt_coefficient_mu 0.106
_exptl_absorpt_correction_T_max 0.9771
_exptl_absorpt_correction_T_min 0.9559
_exptl_absorpt_correction_type multi-scan
_exptl_absorpt_process_details 'BRUKER SADABS'
_exptl_crystal_colour Colourless
_exptl_crystal_density_diffrn 1.311
_exptl_crystal_density_method 'not measured'
_exptl_crystal_description prism
_exptl_crystal_F_000 996
_exptl_crystal_size_max 0.43
_exptl_crystal_size_mid 0.34
_exptl_crystal_size_min 0.22
_refine_diff_density_max 0.340
_refine_diff_density_min -0.285
_refine_diff_density_rms 0.060
_refine_ls_extinction_method none
_refine_ls_goodness_of_fit_ref 0.712
_refine_ls_hydrogen_treatment mixed
_refine_ls_matrix_type full
_refine_ls_number_parameters 678
_refine_ls_number_reflns 8754
_refine_ls_number_restraints 63
_refine_ls_restrained_S_all 0.712
_refine_ls_R_factor_all 0.1024
_refine_ls_R_factor_gt 0.0501
_refine_ls_shift/su_max 0.001
_refine_ls_shift/su_mean 0.000
_refine_ls_structure_factor_coef Fsqd
_refine_ls_weighting_details 'calc w=1/[\s^2^(Fo^2^)+(0.1378P)^2^+3.1409P] where P=(Fo^2^+2Fc^2^)/3'
_refine_ls_weighting_scheme calc
_refine_ls_wR_factor_gt 0.1423
_refine_ls_wR_factor_ref 0.1755
_reflns_number_gt 5268
_reflns_number_total 8754
_reflns_threshold_expression >2sigma(I)
_cod_data_source_file c1ob06374j.txt
_cod_data_source_block ra02og1n
_cod_original_cell_volume 2380.8(7)
_cod_database_code 7152135

loop_
_symmetry_equiv_pos_as_xyz
'x, y, z'
'-x, -y, -z'

loop_
_atom_site_label
_atom_site_type_symbol
_atom_site_fract_x
_atom_site_fract_y
_atom_site_fract_z
_atom_site_U_iso_or_equiv
_atom_site_adp_type
_atom_site_occupancy
_atom_site_symmetry_multiplicity
_atom_site_calc_flag
_atom_site_refinement_flags
_atom_site_disorder_assembly
_atom_site_disorder_group
C1 C 0.7935(2) 0.22464(19) 0.8145(2) 0.0274(6) Uani 1 1 d . . .
H1 H 0.7769 0.1965 0.7415 0.033 Uiso 1 1 calc R . .
O1 O 0.90141(15) 0.22190(14) 0.85324(15) 0.0333(5) Uani 1 1 d . . .
C2 C 0.9005(2) 0.1386(2) 0.9011(2) 0.0291(6) Uani 1 1 d . . .
H2 H 0.9513 0.0965 0.8789 0.035 Uiso 1 1 calc R . .
C3 C 0.9278(2) 0.1758(2) 1.0125(2) 0.0274(6) Uani 1 1 d . . .
H3 H 0.8848 0.2273 1.0312 0.033 Uiso 1 1 calc R . .
C4 C 0.9063(2) 0.0903(2) 1.0685(2) 0.0276(6) Uani 1 1 d . A .
H4 H 0.9418 0.0351 1.0424 0.033 Uiso 1 1 calc R . .
C5 C 0.7860(2) 0.0497(2) 1.0434(2) 0.0270(6) Uani 1 1 d . . .
H5 H 0.7702 -0.0075 1.0781 0.032 Uiso 1 1 calc R . .
C6 C 0.7502(2) 0.00966(19) 0.9321(2) 0.0268(6) Uani 1 1 d . . .
H6 H 0.7810 -0.0519 0.9162 0.032 Uiso 1 1 calc R . .
C7 C 0.7873(2) 0.08005(19) 0.8668(2) 0.0274(6) Uani 1 1 d . . .
H7 H 0.7793 0.0401 0.7981 0.033 Uiso 1 1 calc R . .
O2 O 0.73114(14) 0.16079(13) 0.86211(13) 0.0246(4) Uani 1 1 d . . .
C10 C 0.7724(2) 0.3296(2) 0.8324(2) 0.0321(6) Uani 1 1 d . . .
H10 H 0.7841 0.3557 0.9055 0.039 Uiso 1 1 calc R . .
C11 C 0.6589(2) 0.3281(2) 0.7865(2) 0.0377(7) Uani 1 1 d . . .
H11A H 0.6424 0.2892 0.7182 0.057 Uiso 1 1 calc R . .
H11B H 0.6489 0.3973 0.7862 0.057 Uiso 1 1 calc R . .
H11C H 0.6117 0.2967 0.8253 0.057 Uiso 1 1 calc R . .
C12 C 0.8486(3) 0.3978(3) 0.7886(3) 0.0515(9) Uani 1 1 d . . .
H12A H 0.9217 0.3959 0.8176 0.077 Uiso 1 1 calc R . .
H12B H 0.8371 0.4672 0.8034 0.077 Uiso 1 1 calc R . .
H12C H 0.8359 0.3742 0.7165 0.077 Uiso 1 1 calc R . .
N30 N 1.04290(18) 0.22489(18) 1.03946(19) 0.0342(6) Uani 1 1 d . . .
O31 O 1.06750(17) 0.31616(15) 1.07063(19) 0.0487(6) Uani 1 1 d . . .
O32 O 1.10703(15) 0.17002(16) 1.02806(18) 0.0431(5) Uani 1 1 d . . .
C40 C 0.9474(2) 0.1221(2) 1.1765(2) 0.0342(7) Uani 1 1 d D . .
O41 O 0.9846(4) 0.0484(3) 1.2198(2) 0.0516(10) Uani 0.790(6) 1 d PDU A 1
C42 C 1.0127(5) 0.0887(4) 1.3186(3) 0.0541(13) Uani 0.790(6) 1 d PDU A 1
H42 H 1.0374 0.0539 1.3684 0.065 Uiso 0.790(6) 1 calc PR A 1
C43 C 1.0001(8) 0.1850(7) 1.3351(5) 0.0700(14) Uani 0.790(6) 1 d PDU A 1
H43 H 1.0170 0.2299 1.3978 0.084 Uiso 0.790(6) 1 calc PR A 1
C44 C 0.9560(4) 0.2096(4) 1.2405(4) 0.0448(13) Uani 0.790(6) 1 d PDU A 1
H44 H 0.9382 0.2713 1.2277 0.054 Uiso 0.790(6) 1 calc PR A 1
O41D O 1.0272(12) 0.0856(11) 1.2283(10) 0.0516(10) Uani 0.210(6) 1 d PD A 2
C42D C 1.0558(17) 0.1297(15) 1.3275(12) 0.0541(13) Uani 0.210(6) 1 d PD A 2
H42D H 1.1085 0.1143 1.3751 0.065 Uiso 0.210(6) 1 calc PR A 2
C43D C 0.995(3) 0.199(2) 1.3445(19) 0.0700(14) Uani 0.210(6) 1 d PD A 2
H43D H 0.9980 0.2449 1.4047 0.084 Uiso 0.210(6) 1 calc PR A 2
C44D C 0.9221(16) 0.1879(14) 1.2497(15) 0.0448(13) Uani 0.210(6) 1 d PD A 2
H44D H 0.8646 0.2220 1.2403 0.054 Uiso 0.210(6) 1 calc PR A 2
O50 O 0.73175(15) 0.12570(14) 1.07740(15) 0.0295(4) Uani 1 1 d . . .
H50 H 0.718(2) 0.111(2) 1.130(2) 0.035 Uiso 1 1 d . . .
O60 O 0.63868(15) -0.02199(14) 0.90323(15) 0.0305(4) Uani 1 1 d . . .
H60 H 0.626(2) -0.076(2) 0.933(2) 0.037 Uiso 1 1 d . . .
C1B C 0.7272(2) 0.8166(2) 0.3243(2) 0.0310(6) Uani 1 1 d . A .
H1B H 0.6916 0.7438 0.3073 0.037 Uiso 1 1 calc R . .
O1B O 0.71203(16) 0.86144(15) 0.42138(14) 0.0359(5) Uani 1 1 d . . .
C2B C 0.6313(2) 0.9180(2) 0.4076(2) 0.0290(6) Uani 1 1 d . . .
H2B H 0.5771 0.9006 0.4481 0.035 Uiso 1 1 calc R . .
C3B C 0.6805(2) 1.0304(2) 0.43624(19) 0.0292(6) Uani 1 1 d . . .
H3B H 0.7476 1.0420 0.4105 0.035 Uiso 1 1 calc R . .
C4B C 0.6073(2) 1.0953(2) 0.3938(2) 0.0335(7) Uani 1 1 d . A .
H4B H 0.5373 1.0773 0.4131 0.040 Uiso 1 1 calc R . .
C5B C 0.5915(2) 1.0641(2) 0.2796(2) 0.0344(7) Uani 1 1 d . . .
H5B H 0.5493 1.1093 0.2486 0.041 Uiso 1 1 calc R . .
C6B C 0.5293(2) 0.9566(2) 0.24780(19) 0.0287(6) Uani 1 1 d . . .
H6B H 0.4585 0.9548 0.2667 0.034 Uiso 1 1 calc R . .
C7B C 0.5835(2) 0.8841(2) 0.29711(19) 0.0266(6) Uani 1 1 d . . .
H7B H 0.5335 0.8178 0.2855 0.032 Uiso 1 1 calc R . .
O2B O 0.67563(14) 0.86938(14) 0.25822(13) 0.0269(4) Uani 1 1 d . . .
C10B C 0.8410(3) 0.8249(3) 0.3183(3) 0.0470(8) Uani 1 1 d . . .
H10B H 0.8742 0.8974 0.3307 0.056 Uiso 0.790(6) 1 d P A 1
H10E H 0.910(16) 0.843(16) 0.388(15) 0.056 Uiso 0.210(6) 1 d P A 2
C11B C 0.8503(3) 0.7763(3) 0.2146(3) 0.0609(10) Uani 1 1 d . A .
H11D H 0.8231 0.8154 0.1669 0.091 Uiso 1 1 calc R . .
H11E H 0.8090 0.7071 0.1971 0.091 Uiso 1 1 calc R . .
H11F H 0.9248 0.7749 0.2129 0.091 Uiso 1 1 calc R . .
C12B C 0.8984(5) 0.7782(7) 0.3932(5) 0.084(2) Uani 0.790(6) 1 d P A 1
H12D H 0.9730 0.7862 0.3878 0.126 Uiso 0.790(6) 1 calc PR A 1
H12E H 0.8670 0.7062 0.3817 0.126 Uiso 0.790(6) 1 calc PR A 1
H12F H 0.8931 0.8112 0.4597 0.126 Uiso 0.790(6) 1 calc PR A 1
C12E C 0.9027(12) 0.9214(11) 0.3592(12) 0.041(4) Uani 0.210(6) 1 d P A 2
H12G H 0.8669 0.9723 0.3344 0.062 Uiso 0.210(6) 1 calc PR A 2
H12H H 0.9719 0.9259 0.3401 0.062 Uiso 0.210(6) 1 calc PR A 2
H12I H 0.9124 0.9333 0.4317 0.062 Uiso 0.210(6) 1 calc PR A 2
N30B N 0.7071(2) 1.05709(18) 0.54780(18) 0.0362(6) Uani 1 1 d . . .
O31B O 0.63440(18) 1.05770(16) 0.59181(15) 0.0415(5) Uani 1 1 d . . .
O32B O 0.7996(2) 1.0739(2) 0.58830(18) 0.0660(8) Uani 1 1 d . . .
C40B C 0.6468(3) 1.2059(2) 0.4284(2) 0.0476(8) Uani 1 1 d D . .
O41B O 0.6036(10) 1.2529(9) 0.5027(11) 0.0685(17) Uani 0.790(6) 1 d PU A 1
C42B C 0.6471(10) 1.3537(8) 0.5191(10) 0.074(2) Uani 0.790(6) 1 d PU A 1
H42B H 0.6361 1.4035 0.5706 0.089 Uiso 0.790(6) 1 calc PR A 1
C43B C 0.7054(8) 1.3718(5) 0.4546(5) 0.082(2) Uani 0.790(6) 1 d PU A 1
H43B H 0.7415 1.4360 0.4489 0.098 Uiso 0.790(6) 1 calc PR A 1
C44B C 0.7048(6) 1.2779(4) 0.3950(5) 0.078(2) Uani 0.790(6) 1 d PU A 1
H44B H 0.7395 1.2674 0.3405 0.093 Uiso 0.790(6) 1 calc PR A 1
O41E O 0.589(4) 1.240(4) 0.496(4) 0.0685(17) Uani 0.210(6) 1 d PD A 2
C42E C 0.627(4) 1.342(4) 0.523(4) 0.074(2) Uani 0.210(6) 1 d PD A 2
H42E H 0.5939 1.3892 0.5591 0.089 Uiso 0.210(6) 1 calc PR A 2
C43E C 0.719(3) 1.3647(18) 0.4918(17) 0.082(2) Uani 0.210(6) 1 d PD A 2
H43E H 0.7623 1.4295 0.5010 0.098 Uiso 0.210(6) 1 calc PR A 2
C44E C 0.7373(16) 1.2690(16) 0.4408(17) 0.078(2) Uani 0.210(6) 1 d PD A 2
H44E H 0.8006 1.2554 0.4210 0.093 Uiso 0.210(6) 1 calc PR A 2
O50B O 0.69155(17) 1.07424(17) 0.24867(16) 0.0395(5) Uani 1 1 d . . .
H50B H 0.713(3) 1.011(3) 0.242(2) 0.047 Uiso 1 1 d . . .
O60B O 0.51319(16) 0.92145(16) 0.14398(14) 0.0351(5) Uani 1 1 d . . .
H60B H 0.461(3) 0.946(3) 0.117(2) 0.042 Uiso 1 1 d . . .
C1C C 0.3291(3) 0.3097(2) 0.2411(2) 0.0365(7) Uani 1 1 d . . .
H1C H 0.2501 0.2991 0.2305 0.044 Uiso 1 1 calc R . .
O1C O 0.37231(18) 0.41265(14) 0.23694(15) 0.0382(5) Uani 1 1 d . . .
C2C C 0.4117(2) 0.4096(2) 0.1470(2) 0.0293(6) Uani 1 1 d . . .
H2C H 0.3903 0.4636 0.1125 0.035 Uiso 1 1 calc R . .
C3C C 0.5314(2) 0.42130(19) 0.1687(2) 0.0295(6) Uani 1 1 d . A .
H3C H 0.5519 0.3750 0.2134 0.035 Uiso 1 1 calc R . .
C4C C 0.5734(2) 0.39690(19) 0.0730(2) 0.0260(6) Uani 1 1 d . A .
H4C H 0.5422 0.4360 0.0252 0.031 Uiso 1 1 calc R . .
C5C C 0.5303(2) 0.28397(19) 0.02950(19) 0.0255(6) Uani 1 1 d . . .
H5C H 0.5567 0.2655 -0.0331 0.031 Uiso 1 1 calc R . .
C6C C 0.4107(2) 0.26425(19) 0.00512(19) 0.0250(6) Uani 1 1 d . . .
H6C H 0.3898 0.2961 -0.0526 0.030 Uiso 1 1 calc R . .
C7C C 0.3579(2) 0.30617(19) 0.0866(2) 0.0263(6) Uani 1 1 d . . .
H7C H 0.2829 0.3075 0.0577 0.032 Uiso 1 1 calc R . .
O2C O 0.35936(15) 0.24821(13) 0.16288(13) 0.0279(4) Uani 1 1 d . . .
C10C C 0.3728(3) 0.2845(2) 0.3390(2) 0.0488(9) Uani 1 1 d . . .
H10C H 0.4518 0.2966 0.3495 0.059 Uiso 1 1 calc R . .
C11C C 0.3402(5) 0.3523(3) 0.4232(3) 0.0835(16) Uani 1 1 d . . .
H11G H 0.3759 0.4224 0.4292 0.125 Uiso 1 1 calc R . .
H11H H 0.3606 0.3303 0.4857 0.125 Uiso 1 1 calc R . .
H11I H 0.2634 0.3477 0.4086 0.125 Uiso 1 1 calc R . .
C12C C 0.3303(4) 0.1736(2) 0.3363(3) 0.0576(11) Uani 1 1 d . . .
H12J H 0.2527 0.1605 0.3218 0.086 Uiso 1 1 calc R . .
H12K H 0.3554 0.1574 0.4008 0.086 Uiso 1 1 calc R . .
H12L H 0.3554 0.1316 0.2846 0.086 Uiso 1 1 calc R . .
N30C N 0.5782(2) 0.52880(18) 0.22010(18) 0.0379(6) Uani 1 1 d . . .
O31C O 0.56353(16) 0.59524(14) 0.17413(15) 0.0345(5) Uani 1 1 d . A .
O32C O 0.6360(5) 0.5444(4) 0.3025(5) 0.0654(17) Uani 0.790(6) 1 d P A 1
O32F O 0.5860(17) 0.547(2) 0.3131(19) 0.062(7) Uani 0.210(6) 1 d P A 2
C40C C 0.6905(2) 0.4250(2) 0.0880(2) 0.0328(7) Uani 1 1 d D . .
O41C O 0.7297(7) 0.5033(4) 0.0465(4) 0.0336(12) Uani 0.790(6) 1 d PU A 1
C42C C 0.8380(8) 0.5140(8) 0.0660(8) 0.0420(9) Uani 0.790(6) 1 d PU A 1
H42C H 0.8851 0.5631 0.0453 0.050 Uiso 0.790(6) 1 calc PR A 1
C43C C 0.8681(4) 0.4476(4) 0.1169(5) 0.0427(13) Uani 0.790(6) 1 d PU A 1
H43C H 0.9387 0.4407 0.1400 0.051 Uiso 0.790(6) 1 calc PR A 1
C44C C 0.7739(4) 0.3886(4) 0.1301(4) 0.0457(13) Uani 0.790(6) 1 d PU A 1
H44C H 0.7697 0.3331 0.1628 0.055 Uiso 0.790(6) 1 calc PR A 1
O41F O 0.729(3) 0.486(2) 0.0312(19) 0.0336(12) Uani 0.210(6) 1 d PD A 2
C42F C 0.834(3) 0.515(3) 0.070(3) 0.0420(9) Uani 0.210(6) 1 d PD A 2
H42F H 0.8832 0.5602 0.0463 0.050 Uiso 0.210(6) 1 calc PR A 2
C43F C 0.8583(16) 0.4695(16) 0.1465(19) 0.0427(13) Uani 0.210(6) 1 d PD A 2
H43F H 0.9272 0.4727 0.1833 0.051 Uiso 0.210(6) 1 calc PR A 2
C44F C 0.7605(14) 0.4145(15) 0.1633(13) 0.0457(13) Uani 0.210(6) 1 d PD A 2
H44F H 0.7496 0.3798 0.2153 0.055 Uiso 0.210(6) 1 calc PR A 2
O50C O 0.56647(16) 0.22422(14) 0.09707(15) 0.0304(4) Uani 1 1 d . . .
H50C H 0.612(3) 0.194(2) 0.073(2) 0.036 Uiso 1 1 d . . .
O60C O 0.36629(16) 0.15939(14) -0.02439(14) 0.0291(4) Uani 1 1 d . . .
H60C H 0.400(3) 0.133(2) -0.061(2) 0.035 Uiso 1 1 d . . .

loop_
_atom_site_aniso_label
_atom_site_aniso_U_11
_atom_site_aniso_U_22
_atom_site_aniso_U_33
_atom_site_aniso_U_23
_atom_site_aniso_U_13
_atom_site_aniso_U_12
C1 0.0277(14) 0.0248(14) 0.0287(14) 0.0057(11) 0.0038(11) 0.0035(11)
O1 0.0282(10) 0.0345(11) 0.0442(12) 0.0199(9) 0.0129(9) 0.0079(8)
C2 0.0292(15) 0.0268(14) 0.0400(16) 0.0133(12) 0.0161(12) 0.0138(11)
C3 0.0224(13) 0.0246(13) 0.0381(16) 0.0082(12) 0.0091(12) 0.0077(11)
C4 0.0264(14) 0.0280(14) 0.0333(15) 0.0101(12) 0.0104(12) 0.0114(11)
C5 0.0271(14) 0.0244(13) 0.0351(15) 0.0123(12) 0.0096(12) 0.0114(11)
C6 0.0278(14) 0.0214(13) 0.0342(15) 0.0077(11) 0.0094(12) 0.0081(11)
C7 0.0325(15) 0.0239(13) 0.0288(14) 0.0037(11) 0.0083(12) 0.0136(11)
O2 0.0258(10) 0.0223(9) 0.0289(10) 0.0088(8) 0.0063(8) 0.0091(7)
C10 0.0349(16) 0.0236(14) 0.0346(16) 0.0025(12) 0.0018(12) 0.0051(12)
C11 0.0382(17) 0.0300(15) 0.0455(18) 0.0076(13) 0.0059(14) 0.0109(13)
C12 0.0389(19) 0.0382(18) 0.076(3) 0.0242(18) 0.0041(17) -0.0008(14)
N30 0.0267(13) 0.0339(14) 0.0458(15) 0.0158(12) 0.0075(11) 0.0086(11)
O31 0.0372(12) 0.0280(12) 0.0769(17) 0.0084(11) 0.0064(11) 0.0021(9)
O32 0.0246(11) 0.0406(12) 0.0692(16) 0.0162(11) 0.0104(10) 0.0148(9)
C40 0.0306(15) 0.0370(16) 0.0396(17) 0.0137(13) 0.0063(13) 0.0146(12)
O41 0.081(3) 0.040(2) 0.0360(15) 0.0125(16) 0.0018(18) 0.0226(19)
C42 0.071(4) 0.050(3) 0.036(2) 0.013(2) -0.002(2) 0.005(3)
C43 0.093(3) 0.084(4) 0.031(2) -0.006(2) 0.004(2) 0.038(3)
C44 0.047(3) 0.042(3) 0.041(2) 0.004(2) -0.001(2) 0.008(2)
O41D 0.081(3) 0.040(2) 0.0360(15) 0.0125(16) 0.0018(18) 0.0226(19)
C42D 0.071(4) 0.050(3) 0.036(2) 0.013(2) -0.002(2) 0.005(3)
C43D 0.093(3) 0.084(4) 0.031(2) -0.006(2) 0.004(2) 0.038(3)
C44D 0.047(3) 0.042(3) 0.041(2) 0.004(2) -0.001(2) 0.008(2)
O50 0.0317(11) 0.0328(10) 0.0315(11) 0.0113(9) 0.0151(9) 0.0141(8)
O60 0.0272(10) 0.0249(10) 0.0409(12) 0.0126(9) 0.0045(8) 0.0051(8)
C1B 0.0381(16) 0.0303(15) 0.0253(14) 0.0044(12) 0.0061(12) 0.0096(12)
O1B 0.0468(12) 0.0367(11) 0.0246(10) 0.0039(8) 0.0032(9) 0.0159(9)
C2B 0.0327(15) 0.0284(14) 0.0280(15) 0.0069(12) 0.0086(12) 0.0083(12)
C3B 0.0373(16) 0.0309(15) 0.0182(13) 0.0036(11) 0.0065(12) 0.0034(12)
C4B 0.0438(17) 0.0275(15) 0.0301(16) 0.0064(12) 0.0087(13) 0.0077(12)
C5B 0.0411(17) 0.0369(16) 0.0280(15) 0.0072(13) 0.0091(13) 0.0130(13)
C6B 0.0295(15) 0.0393(16) 0.0183(13) 0.0015(11) 0.0067(11) 0.0121(12)
C7B 0.0246(14) 0.0292(14) 0.0263(14) 0.0024(11) 0.0086(11) 0.0053(11)
O2B 0.0279(10) 0.0319(10) 0.0222(9) 0.0038(8) 0.0055(8) 0.0107(8)
C10B 0.0372(18) 0.059(2) 0.045(2) 0.0060(16) 0.0030(15) 0.0198(16)
C11B 0.054(2) 0.083(3) 0.059(2) 0.013(2) 0.0265(19) 0.037(2)
C12B 0.067(4) 0.135(6) 0.070(4) 0.044(4) 0.017(3) 0.053(4)
C12E 0.040(9) 0.034(8) 0.059(10) 0.016(7) 0.023(7) 0.012(6)
N30B 0.0432(16) 0.0319(13) 0.0313(14) 0.0007(11) 0.0059(12) 0.0080(11)
O31B 0.0574(14) 0.0402(12) 0.0282(11) 0.0042(9) 0.0174(10) 0.0073(10)
O32B 0.0478(16) 0.095(2) 0.0408(14) -0.0154(13) -0.0049(12) 0.0151(14)
C40B 0.071(2) 0.0348(17) 0.0356(18) 0.0027(14) 0.0087(16) 0.0119(16)
O41B 0.132(5) 0.028(4) 0.046(3) 0.000(2) 0.027(4) 0.016(3)
C42B 0.148(7) 0.021(3) 0.050(3) 0.001(2) 0.011(4) 0.019(4)
C43B 0.150(6) 0.027(2) 0.061(4) 0.009(3) 0.019(4) 0.001(3)
C44B 0.129(5) 0.037(2) 0.062(4) 0.005(3) 0.032(4) -0.005(3)
O41E 0.132(5) 0.028(4) 0.046(3) 0.000(2) 0.027(4) 0.016(3)
C42E 0.148(7) 0.021(3) 0.050(3) 0.001(2) 0.011(4) 0.019(4)
C43E 0.150(6) 0.027(2) 0.061(4) 0.009(3) 0.019(4) 0.001(3)
C44E 0.129(5) 0.037(2) 0.062(4) 0.005(3) 0.032(4) -0.005(3)
O50B 0.0440(13) 0.0421(12) 0.0384(12) 0.0161(10) 0.0167(10) 0.0088(10)
O60B 0.0348(11) 0.0503(13) 0.0228(10) 0.0025(9) 0.0047(8) 0.0212(10)
C1C 0.056(2) 0.0261(15) 0.0365(17) 0.0077(12) 0.0271(15) 0.0136(13)
O1C 0.0634(14) 0.0224(10) 0.0377(11) 0.0071(8) 0.0291(10) 0.0132(9)
C2C 0.0410(16) 0.0218(13) 0.0314(15) 0.0093(11) 0.0141(12) 0.0133(12)
C3C 0.0410(16) 0.0166(13) 0.0302(15) 0.0048(11) 0.0049(12) 0.0058(11)
C4C 0.0276(14) 0.0214(13) 0.0294(14) 0.0058(11) 0.0058(11) 0.0054(11)
C5C 0.0316(15) 0.0218(13) 0.0245(14) 0.0060(11) 0.0066(11) 0.0070(11)
C6C 0.0286(14) 0.0219(13) 0.0252(14) 0.0064(11) 0.0057(11) 0.0050(11)
C7C 0.0281(14) 0.0246(13) 0.0307(15) 0.0098(11) 0.0100(11) 0.0093(11)
O2C 0.0393(11) 0.0228(9) 0.0275(10) 0.0082(8) 0.0155(8) 0.0111(8)
C10C 0.093(3) 0.0299(16) 0.0294(17) 0.0053(13) 0.0224(17) 0.0204(17)
C11C 0.182(5) 0.040(2) 0.045(2) 0.0091(17) 0.059(3) 0.031(3)
C12C 0.115(3) 0.0332(18) 0.0362(18) 0.0170(15) 0.030(2) 0.0222(19)
N30C 0.0536(16) 0.0270(13) 0.0297(14) 0.0031(11) 0.0037(12) 0.0057(11)
O31C 0.0410(12) 0.0225(10) 0.0418(12) 0.0093(9) 0.0105(9) 0.0062(8)
O32C 0.107(5) 0.033(2) 0.039(3) 0.0003(17) -0.020(3) 0.003(3)
O32F 0.074(14) 0.065(11) 0.027(8) 0.003(7) 0.002(10) -0.024(11)
C40C 0.0302(15) 0.0225(14) 0.0428(17) 0.0077(12) 0.0010(13) 0.0018(11)
O41C 0.0316(11) 0.032(3) 0.038(2) 0.008(2) 0.0113(17) 0.0031(18)
C42C 0.0295(18) 0.0373(17) 0.056(2) -0.0007(16) 0.0145(15) 0.0003(14)
C43C 0.0250(19) 0.022(3) 0.075(4) -0.005(2) 0.007(2) 0.0072(16)
C44C 0.034(2) 0.031(3) 0.070(4) 0.014(2) 0.000(2) 0.0073(17)
O41F 0.0316(11) 0.032(3) 0.038(2) 0.008(2) 0.0113(17) 0.0031(18)
C42F 0.0295(18) 0.0373(17) 0.056(2) -0.0007(16) 0.0145(15) 0.0003(14)
C43F 0.0250(19) 0.022(3) 0.075(4) -0.005(2) 0.007(2) 0.0072(16)
C44F 0.034(2) 0.031(3) 0.070(4) 0.014(2) 0.000(2) 0.0073(17)
O50C 0.0331(11) 0.0262(10) 0.0373(11) 0.0106(8) 0.0106(9) 0.0136(8)
O60C 0.0343(11) 0.0235(10) 0.0290(11) 0.0022(8) 0.0129(8) 0.0012(8)

loop_
_atom_type_symbol
_atom_type_description
_atom_type_scat_dispersion_real
_atom_type_scat_dispersion_imag
_atom_type_scat_source
C C 0.0033 0.0016 'International Tables Vol C Tables 4.2.6.8 and 6.1.1.4'
H H 0.0000 0.0000 'International Tables Vol C Tables 4.2.6.8 and 6.1.1.4'
N N 0.0061 0.0033 'International Tables Vol C Tables 4.2.6.8 and 6.1.1.4'
O O 0.0106 0.0060 'International Tables Vol C Tables 4.2.6.8 and 6.1.1.4'

loop_
_geom_angle_atom_site_label_1
_geom_angle_atom_site_label_2
_geom_angle_atom_site_label_3
_geom_angle
O2 C1 O1 106.0(2)
O2 C1 C10 111.5(2)
O1 C1 C10 112.0(2)
O2 C1 H1 109.1
O1 C1 H1 109.1
C10 C1 H1 109.1
C2 O1 C1 107.32(19)
O1 C2 C3 109.7(2)
O1 C2 C7 103.3(2)
C3 C2 C7 111.7(2)
O1 C2 H2 110.6
C3 C2 H2 110.6
C7 C2 H2 110.6
N30 C3 C2 107.5(2)
N30 C3 C4 110.2(2)
C2 C3 C4 112.2(2)
N30 C3 H3 109.0
C2 C3 H3 109.0
C4 C3 H3 109.0
C40 C4 C3 112.9(2)
C40 C4 C5 112.3(2)
C3 C4 C5 107.0(2)
C40 C4 H4 108.1
C3 C4 H4 108.1
C5 C4 H4 108.1
O50 C5 C6 111.5(2)
O50 C5 C4 110.4(2)
C6 C5 C4 109.8(2)
O50 C5 H5 108.4
C6 C5 H5 108.4
C4 C5 H5 108.4
O60 C6 C7 108.6(2)
O60 C6 C5 112.4(2)
C7 C6 C5 115.7(2)
O60 C6 H6 106.5
C7 C6 H6 106.5
C5 C6 H6 106.5
O2 C7 C6 113.9(2)
O2 C7 C2 100.8(2)
C6 C7 C2 115.5(2)
O2 C7 H7 108.8
C6 C7 H7 108.8
C2 C7 H7 108.8
C1 O2 C7 102.36(19)
C1 C10 C11 109.5(2)
C1 C10 C12 109.6(3)
C11 C10 C12 110.8(2)
C1 C10 H10 108.9
C11 C10 H10 108.9
C12 C10 H10 108.9
C10 C11 H11A 109.5
C10 C11 H11B 109.5
H11A C11 H11B 109.5
C10 C11 H11C 109.5
H11A C11 H11C 109.5
H11B C11 H11C 109.5
C10 C12 H12A 109.5
C10 C12 H12B 109.5
H12A C12 H12B 109.5
C10 C12 H12C 109.5
H12A C12 H12C 109.5
H12B C12 H12C 109.5
O31 N30 O32 123.9(2)
O31 N30 C3 119.0(2)
O32 N30 C3 117.1(2)
C44 C40 C44D 23.0(8)
C44 C40 O41 113.8(3)
C44D C40 O41 106.9(10)
C44 C40 O41D 98.4(7)
C44D C40 O41D 102.2(11)
O41 C40 O41D 28.2(5)
C44 C40 C4 132.3(3)
C44D C40 C4 133.4(10)
O41 C40 C4 113.9(3)
O41D C40 C4 124.4(6)
C42 O41 C40 105.5(3)
C43 C42 O41 109.8(4)
C43 C42 H42 125.1
O41 C42 H42 125.1
C42 C43 C44 108.8(5)
C42 C43 H43 125.6
C44 C43 H43 125.6
C40 C44 C43 101.9(4)
C40 C44 H44 129.0
C43 C44 H44 129.0
C42D O41D C40 114.1(12)
C43D C42D O41D 107.1(15)
C43D C42D H42D 126.5
O41D C42D H42D 126.5
C42D C43D C44D 104.7(17)
C42D C43D H43D 127.6
C44D C43D H43D 127.6
C40 C44D C43D 111.5(15)
C40 C44D H44D 124.3
C43D C44D H44D 124.3
C5 O50 H50 103(2)
C6 O60 H60 102.1(19)
O2B C1B O1B 104.9(2)
O2B C1B C10B 111.1(2)
O1B C1B C10B 112.8(2)
O2B C1B H1B 109.3
O1B C1B H1B 109.3
C10B C1B H1B 109.3
C2B O1B C1B 107.9(2)
O1B C2B C7B 103.1(2)
O1B C2B C3B 109.2(2)
C7B C2B C3B 112.4(2)
O1B C2B H2B 110.6
C7B C2B H2B 110.6
C3B C2B H2B 110.6
N30B C3B C4B 111.5(2)
N30B C3B C2B 106.8(2)
C4B C3B C2B 112.4(2)
N30B C3B H3B 108.7
C4B C3B H3B 108.7
C2B C3B H3B 108.7
C40B C4B C3B 114.4(3)
C40B C4B C5B 111.4(2)
C3B C4B C5B 105.9(2)
C40B C4B H4B 108.3
C3B C4B H4B 108.3
C5B C4B H4B 108.3
O50B C5B C6B 111.7(2)
O50B C5B C4B 110.8(2)
C6B C5B C4B 108.4(2)
O50B C5B H5B 108.6
C6B C5B H5B 108.6
C4B C5B H5B 108.6
O60B C6B C7B 107.4(2)
O60B C6B C5B 112.0(2)
C7B C6B C5B 112.2(2)
O60B C6B H6B 108.4
C7B C6B H6B 108.4
C5B C6B H6B 108.4
O2B C7B C6B 110.6(2)
O2B C7B C2B 100.7(2)
C6B C7B C2B 117.0(2)
O2B C7B H7B 109.4
C6B C7B H7B 109.4
C2B C7B H7B 109.4
C1B O2B C7B 103.24(19)
C12E C10B C12B 93.0(8)
C12E C10B C1B 113.8(6)
C12B C10B C1B 111.8(4)
C12E C10B C11B 117.3(7)
C12B C10B C11B 110.3(4)
C1B C10B C11B 109.6(3)
C12E C10B H10B 15.6(7)
C12B C10B H10B 108.4(5)
C1B C10B H10B 108.4(3)
C11B C10B H10B 108.2(3)
C12E C10B H10E 56(10)
C12B C10B H10E 37(10)
C1B C10B H10E 123(10)
C11B C10B H10E 124(10)
H10B C10B H10E 71(10)
C10B C11B H11D 109.5
C10B C11B H11E 109.5
H11D C11B H11E 109.5
C10B C11B H11F 109.5
H11D C11B H11F 109.5
H11E C11B H11F 109.5
C10B C12B H10E 52(10)
C10B C12B H12D 109.5
H10E C12B H12D 81.6
C10B C12B H12E 109.5
H10E C12B H12E 161.6
C10B C12B H12F 109.5
H10E C12B H12F 79.1
C10B C12E H10B 30.7(12)
C10B C12E H10E 52(10)
H10B C12E H10E 83(10)
C10B C12E H12G 109.5
H10E C12E H12G 156.5
C10B C12E H12H 109.5
H10E C12E H12H 92.1
H12G C12E H12H 109.5
C10B C12E H12I 109.5
H10E C12E H12I 70.0
H12G C12E H12I 109.5
H12H C12E H12I 109.5
O31B N30B O32B 124.0(3)
O31B N30B C3B 117.9(2)
O32B N30B C3B 118.0(3)
C44E C40B C44B 32.7(9)
C44E C40B O41E 110.4(19)
C44B C40B O41E 115(2)
C44E C40B O41B 100.6(12)
C44B C40B O41B 107.7(6)
O41E C40B O41B 10(2)
C44E C40B C4B 136.4(11)
C44B C40B C4B 135.0(4)
O41E C40B C4B 107.8(18)
O41B C40B C4B 116.4(5)
C42B O41B C40B 106.4(7)
C43B C42B O41B 110.7(7)
C43B C42B H42B 124.6
O41B C42B H42B 124.6
C42B C43B C44B 106.7(6)
C42B C43B H43B 126.7
C44B C43B H43B 126.7
C40B C44B C43B 108.2(5)
C40B C44B H44B 125.9
C43B C44B H44B 125.9
C42E O41E C40B 105(2)
C43E C42E O41E 109(2)
C43E C42E H42E 125.5
O41E C42E H42E 125.5
C42E C43E C44E 105.9(18)
C42E C43E H43E 127.1
C44E C43E H43E 127.1
C40B C44E C43E 104.4(16)
C40B C44E H44E 127.8
C43E C44E H44E 127.8
C5B O50B H50B 109(2)
C6B O60B H60B 107(2)
O2C C1C O1C 105.9(2)
O2C C1C C10C 110.0(2)
O1C C1C C10C 111.3(3)
O2C C1C H1C 109.8
O1C C1C H1C 109.8
C10C C1C H1C 109.8
C2C O1C C1C 107.18(19)
O1C C2C C7C 103.1(2)
O1C C2C C3C 110.2(2)
C7C C2C C3C 111.7(2)
O1C C2C H2C 110.5
C7C C2C H2C 110.5
C3C C2C H2C 110.5
N30C C3C C2C 108.0(2)
N30C C3C C4C 109.5(2)
C2C C3C C4C 111.3(2)
N30C C3C H3C 109.3
C2C C3C H3C 109.3
C4C C3C H3C 109.3
C40C C4C C3C 113.2(2)
C40C C4C C5C 113.0(2)
C3C C4C C5C 106.7(2)
C40C C4C H4C 107.9
C3C C4C H4C 107.9
C5C C4C H4C 107.9
O50C C5C C6C 110.7(2)
O50C C5C C4C 110.7(2)
C6C C5C C4C 109.6(2)
O50C C5C H5C 108.6
C6C C5C H5C 108.6
C4C C5C H5C 108.6
O60C C6C C7C 106.9(2)
O60C C6C C5C 111.9(2)
C7C C6C C5C 115.9(2)
O60C C6C H6C 107.2
C7C C6C H6C 107.2
C5C C6C H6C 107.2
O2C C7C C6C 112.2(2)
O2C C7C C2C 100.6(2)
C6C C7C C2C 115.8(2)
O2C C7C H7C 109.3
C6C C7C H7C 109.3
C2C C7C H7C 109.3
C1C O2C C7C 104.03(19)
C1C C10C C12C 108.9(3)
C1C C10C C11C 109.5(3)
C12C C10C C11C 110.8(3)
C1C C10C H10C 109.2
C12C C10C H10C 109.2
C11C C10C H10C 109.2
C10C C11C H11G 109.5
C10C C11C H11H 109.5
H11G C11C H11H 109.5
C10C C11C H11I 109.5
H11G C11C H11I 109.5
H11H C11C H11I 109.5
C10C C12C H12J 109.5
C10C C12C H12K 109.5
H12J C12C H12K 109.5
C10C C12C H12L 109.5
H12J C12C H12L 109.5
H12K C12C H12L 109.5
O31C N30C O32C 123.5(4)
O31C N30C O32F 118.9(13)
O32C N30C O32F 32.5(9)
O31C N30C C3C 117.8(2)
O32C N30C C3C 118.5(3)
O32F N30C C3C 115.6(12)
C44F C40C O41F 114.9(17)
C44F C40C C44C 26.0(8)
O41F C40C C44C 106.1(15)
C44F C40C O41C 111.0(10)
O41F C40C O41C 12.1(15)
C44C C40C O41C 107.7(5)
C44F C40C C4C 127.1(9)
O41F C40C C4C 116.3(15)
C44C C40C C4C 135.8(3)
O41C C40C C4C 116.4(4)
C40C O41C C42C 106.8(5)
C43C C42C O41C 111.3(6)
C43C C42C H42C 124.4
O41C C42C H42C 124.4
C42C C43C C44C 105.9(5)
C42C C43C H43C 127.1
C44C C43C H43C 127.1
C40C C44C C43C 108.3(4)
C40C C44C H44C 125.8
C43C C44C H44C 125.8
C40C O41F C42F 105.6(19)
C43F C42F O41F 109(2)
C43F C42F H42F 125.7
O41F C42F H42F 125.7
C42F C43F C44F 108.1(18)
C42F C43F H43F 125.9
C44F C43F H43F 125.9
C40C C44F C43F 102.3(14)
C40C C44F H44F 128.8
C43F C44F H44F 128.8
C5C O50C H50C 108(2)
C6C O60C H60C 109(2)

loop_
_geom_bond_atom_site_label_1
_geom_bond_atom_site_label_2
_geom_bond_distance
C1 O2 1.419(3)
C1 O1 1.432(3)
C1 C10 1.496(4)
C1 H1 1.0000
O1 C2 1.416(3)
C2 C3 1.515(4)
C2 C7 1.520(4)
C2 H2 1.0000
C3 N30 1.500(3)
C3 C4 1.528(4)
C3 H3 1.0000
C4 C40 1.477(4)
C4 C5 1.538(4)
C4 H4 1.0000
C5 O50 1.414(3)
C5 C6 1.523(4)
C5 H5 1.0000
C6 O60 1.419(3)
C6 C7 1.512(4)
C6 H6 1.0000
C7 O2 1.428(3)
C7 H7 1.0000
C10 C11 1.511(4)
C10 C12 1.526(4)
C10 H10 1.0000
C11 H11A 0.9800
C11 H11B 0.9800
C11 H11C 0.9800
C12 H12A 0.9800
C12 H12B 0.9800
C12 H12C 0.9800
N30 O31 1.223(3)
N30 O32 1.226(3)
C40 C44 1.345(6)
C40 C44D 1.365(16)
C40 O41 1.376(4)
C40 O41D 1.380(13)
O41 C42 1.359(5)
C42 C43 1.343(8)
C42 H42 0.9500
C43 C44 1.466(7)
C43 H43 0.9500
C44 H44 0.9500
O41D C42D 1.376(16)
C42D C43D 1.356(18)
C42D H42D 0.9500
C43D C44D 1.462(17)
C43D H43D 0.9500
C44D H44D 0.9500
O50 H50 0.83(3)
O60 H60 0.92(3)
C1B O2B 1.417(3)
C1B O1B 1.449(3)
C1B C10B 1.490(4)
C1B H1B 1.0000
O1B C2B 1.414(3)
C2B C7B 1.525(4)
C2B C3B 1.527(4)
C2B H2B 1.0000
C3B N30B 1.505(3)
C3B C4B 1.524(4)
C3B H3B 1.0000
C4B C40B 1.488(4)
C4B C5B 1.548(4)
C4B H4B 1.0000
C5B O50B 1.435(4)
C5B C6B 1.515(4)
C5B H5B 1.0000
C6B O60B 1.416(3)
C6B C7B 1.504(4)
C6B H6B 1.0000
C7B O2B 1.429(3)
C7B H7B 1.0000
C10B C12E 1.403(15)
C10B C12B 1.478(7)
C10B C11B 1.520(5)
C10B H10B 0.991(4)
C10B H10E 1.2(2)
C11B H11D 0.9800
C11B H11E 0.9800
C11B H11F 0.9800
C12B H10E 0.9(2)
C12B H12D 0.9800
C12B H12E 0.9800
C12B H12F 0.9800
C12E H10B 0.521(16)
C12E H10E 1.2(2)
C12E H12G 0.9800
C12E H12H 0.9800
C12E H12I 0.9800
N30B O31B 1.213(3)
N30B O32B 1.214(3)
C40B C44E 1.313(16)
C40B C44B 1.338(7)
C40B O41E 1.371(19)
C40B O41B 1.376(8)
O41B C42B 1.370(7)
C42B C43B 1.302(10)
C42B H42B 0.9500
C43B C44B 1.408(8)
C43B H43B 0.9500
C44B H44B 0.9500
O41E C42E 1.369(19)
C42E C43E 1.355(19)
C42E H42E 0.9500
C43E C44E 1.460(18)
C43E H43E 0.9500
C44E H44E 0.9500
O50B H50B 0.96(4)
O60B H60B 0.87(4)
C1C O2C 1.414(3)
C1C O1C 1.446(3)
C1C C10C 1.509(4)
C1C H1C 1.0000
O1C C2C 1.429(3)
C2C C7C 1.514(4)
C2C C3C 1.518(4)
C2C H2C 1.0000
C3C N30C 1.505(3)
C3C C4C 1.531(4)
C3C H3C 1.0000
C4C C40C 1.486(4)
C4C C5C 1.538(3)
C4C H4C 1.0000
C5C O50C 1.422(3)
C5C C6C 1.511(4)
C5C H5C 1.0000
C6C O60C 1.422(3)
C6C C7C 1.506(4)
C6C H6C 1.0000
C7C O2C 1.431(3)
C7C H7C 1.0000
C10C C12C 1.522(5)
C10C C11C 1.533(5)
C10C H10C 1.0000
C11C H11G 0.9800
C11C H11H 0.9800
C11C H11I 0.9800
C12C H12J 0.9800
C12C H12K 0.9800
C12C H12L 0.9800
N30C O31C 1.221(3)
N30C O32C 1.230(7)
N30C O32F 1.26(2)
C40C C44F 1.317(16)
C40C O41F 1.339(18)
C40C C44C 1.358(6)
C40C O41C 1.371(6)
O41C C42C 1.375(7)
C42C C43C 1.315(9)
C42C H42C 0.9500
C43C C44C 1.416(6)
C43C H43C 0.9500
C44C H44C 0.9500
O41F C42F 1.365(19)
C42F C43F 1.348(19)
C42F H42F 0.9500
C43F C44F 1.448(17)
C43F H43F 0.9500
C44F H44F 0.9500
O50C H50C 0.86(3)
O60C H60C 0.81(3)
